data_7133349
loop_
_publ_author_name
'Ankudinov, Nikita M.'
'Komarova, Alina A.'
'Podyacheva, Evgeniya S.'
'Chusov, Denis A.'
'Danshina, Anastasia A.'
'Perekalin, Dmitry S.'

_publ_section_title
;
 Synthesis of chiral boranes <i>via</i> asymmetric insertion of carbenes
 into B-H bonds catalyzed by the rhodium(I) diene complex.
;
_journal_issue 65
_journal_name_full 'Chemical communications (Cambridge, England)'
_journal_page_first 8601
_journal_page_last 8604
_journal_paper_doi 10.1039/d4cc02969k
_journal_volume 60
_journal_year 2024
_chemical_absolute_configuration syn
_chemical_formula_moiety 'C17 H22 B Br N2 O4'
_chemical_formula_sum 'C17 H22 B Br N2 O4'
_chemical_formula_weight 409.08
_space_group_crystal_system orthorhombic
_space_group_IT_number 19
_space_group_name_Hall 'P 2ac 2ab'
_space_group_name_H-M_alt 'P 21 21 21'
_atom_sites_solution_hydrogens geom
_atom_sites_solution_primary dual
_audit_creation_date 2024-05-16
_audit_creation_method
;
Olex2 1.5
(compiled 2024.02.16 svn.r378c4104 for OlexSys, GUI svn.r6928)
;
_audit_update_record
;
2024-05-21 deposited with the CCDC.	2024-07-15 downloaded from the CCDC.
;
_cell_angle_alpha 90
_cell_angle_beta 90
_cell_angle_gamma 90
_cell_formula_units_Z 4
_cell_length_a 8.2775(3)
_cell_length_b 8.4391(4)
_cell_length_c 27.6673(14)
_cell_measurement_reflns_used 2696
_cell_measurement_temperature 100.00(11)
_cell_measurement_theta_max 75.7780
_cell_measurement_theta_min 3.1940
_cell_volume 1932.69(15)
_computing_cell_refinement 'CrysAlisPro 1.171.43.117a (Rigaku OD, 2024)'
_computing_data_collection 'CrysAlisPro system (CCD 43.117a 64-bit (release 26-03-2024))'
_computing_data_reduction 'CrysAlisPro 1.171.43.117a (Rigaku OD, 2024)'
_computing_molecular_graphics 'Olex2 1.5 (Dolomanov et al., 2009)'
_computing_publication_material 'Olex2 1.5 (Dolomanov et al., 2009)'
_computing_structure_refinement 'XL  (Sheldrick, 2008)'
_computing_structure_solution 'SHELXT 2014/5 (Sheldrick, 2014)'
_diffrn_ambient_environment N~2~
_diffrn_ambient_temperature 100.00(11)
_diffrn_detector 'Hybrid Pixel Array Detector'
_diffrn_detector_area_resol_mean 10.0000
_diffrn_detector_type HyPix
_diffrn_measured_fraction_theta_full 0.961
_diffrn_measured_fraction_theta_max 0.929
_diffrn_measurement_details
;
List of Runs (angles in degrees, time in seconds):

  # Type    Start    End  Width  t~exp~   \w     \q     \k     \f   Frames
#--------------------------------------------------------------------------
  1  \w   -118.00 -69.00   0.50    7.00    --  -48.14-132.00  89.00   98
  2  \w    -28.00  24.00   0.50    7.00    --  -48.14   7.00 110.00  104
  3  \w    -91.00 -20.00   0.50   28.00    --  -90.00 132.00 158.00  142
  4  \w    -85.00 -21.00   0.50   28.00    --  -90.00 124.00-106.00  128
  5  \w     91.00 178.00   0.50   28.00    --  111.50 132.00 158.00  174
  6  \w     42.00 111.00   0.50   28.00    --  111.50-124.00 174.00  138
  7  \w    116.00 159.00   0.50   28.00    --  111.50   7.00 110.00   86
  8  \w    -26.00  26.00   0.50    7.00    --  -48.14  19.00   0.00  104
  9  \w    -23.00   6.00   0.50    7.00    --   48.14  -7.00 -65.00   58
 10  \w     45.00  70.00   0.50   28.00    --  111.50 -61.00  90.00   50
 11  \w     91.00 178.00   0.50   28.00    --  111.50  77.00-150.00  174
 12  \w     98.00 139.00   0.50   28.00    --  111.50 125.00-120.00   82
 13  \w     45.00  70.00   0.50   28.00    --  111.50 -61.00 -30.00   50
 14  \w     61.00  87.00   0.50   28.00    --  111.50   0.00 -90.00   52
 15  \w     62.00 102.00   0.50   28.00    --  111.50 -95.00-180.00   80
 16  \w    117.00 163.00   0.50   28.00    --  111.50   0.00 -90.00   92
 17  \w    101.00 142.00   0.50   28.00    --  111.50  61.00  90.00   82
 18  \w     66.00  97.00   0.50   28.00    --  111.50-125.00-180.00   62
 19  \w     46.00  77.00   0.50   28.00    --  111.50 -95.00-150.00   62
 20  \w     48.00  83.00   0.50   28.00    --  111.50 -77.00-120.00   70
 21  \w    103.00 129.00   0.50   28.00    --  111.50  45.00  30.00   52
 22  \w     43.00 101.00   0.50   28.00    --  111.50-125.00-150.00  116
;
_diffrn_measurement_device 'four-circle diffractometer'
_diffrn_measurement_device_type 'XtaLAB Synergy, Dualflex, HyPix'
_diffrn_measurement_method '\w scans'
_diffrn_orient_matrix_type 'CrysAlisPro convention (1999,Acta A55,543-557)'
_diffrn_orient_matrix_UB_11 0.0146374000
_diffrn_orient_matrix_UB_12 -0.1037161000
_diffrn_orient_matrix_UB_13 0.0456038000
_diffrn_orient_matrix_UB_21 0.0066009000
_diffrn_orient_matrix_UB_22 0.1501993000
_diffrn_orient_matrix_UB_23 0.0316213000
_diffrn_orient_matrix_UB_31 -0.1853708000
_diffrn_orient_matrix_UB_32 -0.0027755000
_diffrn_orient_matrix_UB_33 0.0047565000
_diffrn_radiation_monochromator mirror
_diffrn_radiation_probe x-ray
_diffrn_radiation_type 'Cu K\a'
_diffrn_radiation_wavelength 1.54184
_diffrn_reflns_av_R_equivalents 0.0754
_diffrn_reflns_av_unetI/netI 0.0602
_diffrn_reflns_Laue_measured_fraction_full 0.961
_diffrn_reflns_Laue_measured_fraction_max 0.929
_diffrn_reflns_limit_h_max 8
_diffrn_reflns_limit_h_min -9
_diffrn_reflns_limit_k_max 10
_diffrn_reflns_limit_k_min -10
_diffrn_reflns_limit_l_max 35
_diffrn_reflns_limit_l_min -33
_diffrn_reflns_number 10888
_diffrn_reflns_point_group_measured_fraction_full 0.951
_diffrn_reflns_point_group_measured_fraction_max 0.897
_diffrn_reflns_theta_full 67.684
_diffrn_reflns_theta_max 79.565
_diffrn_reflns_theta_min 5.480
_diffrn_source 'micro-focus sealed X-ray tube'
_diffrn_source_type 'PhotonJet (Cu) X-ray Source'
_exptl_absorpt_coefficient_mu 3.093
_exptl_absorpt_correction_T_max 1.000
_exptl_absorpt_correction_T_min 0.717
_exptl_absorpt_correction_type gaussian
_exptl_absorpt_process_details
;
CrysAlisPro 1.171.43.117a (Rigaku Oxford Diffraction, 2024)
Numerical absorption correction based on gaussian integration over
a multifaceted crystal model
Empirical absorption correction using spherical harmonics,
implemented in SCALE3 ABSPACK scaling algorithm.
;
_exptl_crystal_colour colourless
_exptl_crystal_colour_primary colourless
_exptl_crystal_density_diffrn 1.406
_exptl_crystal_description needle
_exptl_crystal_F_000 840
_exptl_crystal_size_max 0.17
_exptl_crystal_size_mid 0.05
_exptl_crystal_size_min 0.03
_refine_diff_density_max 1.690
_refine_diff_density_min -0.822
_refine_diff_density_rms 0.135
_refine_ls_abs_structure_details
;
 Flack x determined using 1228 quotients [(I+)-(I-)]/[(I+)+(I-)]
 (Parsons, Flack and Wagner, Acta Cryst. B69 (2013) 249-259).
;
_refine_ls_abs_structure_Flack 0.02(2)
_refine_ls_extinction_method none
_refine_ls_goodness_of_fit_ref 1.128
_refine_ls_hydrogen_treatment constr
_refine_ls_matrix_type full
_refine_ls_number_parameters 230
_refine_ls_number_reflns 3771
_refine_ls_number_restraints 0
_refine_ls_restrained_S_all 1.128
_refine_ls_R_factor_all 0.0933
_refine_ls_R_factor_gt 0.0842
_refine_ls_shift/su_max 0.000
_refine_ls_shift/su_mean 0.000
_refine_ls_structure_factor_coef Fsqd
_refine_ls_weighting_details 'w=1/[\s^2^(Fo^2^)+(0.0210P)^2^+18.4754P] where P=(Fo^2^+2Fc^2^)/3'
_refine_ls_weighting_scheme calc
_refine_ls_wR_factor_gt 0.2029
_refine_ls_wR_factor_ref 0.2075
_reflns_Friedel_coverage 0.672
_reflns_Friedel_fraction_full 0.938
_reflns_Friedel_fraction_max 0.853
_reflns_number_gt 3276
_reflns_number_total 3771
_reflns_threshold_expression 'I > 2\s(I)'
_cod_data_source_file d4cc02969k3.cif
_cod_data_source_block 4e
_cod_depositor_comments 'Adding full bibliography for 7133349.cif.'
_cod_database_code 7133349
_shelxl_version_number 2014/6
_chemical_oxdiff_formula 'C14 H14 N2 O4 B Br'
_chemical_oxdiff_usercomment KA22482
_shelx_space_group_comment
;
The symmetry employed for this shelxl refinement is uniquely defined
by the following loop, which should always be used as a source of
symmetry information in preference to the above space-group names.
They are only intended as comments.
;
_shelx_estimated_absorpt_t_max 0.913
_shelx_estimated_absorpt_t_min 0.621
_olex2_refinement_description
;
1.a Ternary CH refined with riding coordinates:
 C9(H9), B1(H1)
1.b Secondary CH2 refined with riding coordinates:
 C6(H6A,H6B)
1.c Aromatic/amide H refined with riding coordinates:
 C2(H2), C3(H3), C13(H13), C14(H14), C16(H16), C17(H17)
1.d Idealised Me refined as rotating group:
 C4(H4A,H4B,H4C), C5(H5A,H5B,H5C), C8(H8A,H8B,H8C), C11(H11A,H11B,H11C)
;
_olex2_submission_special_instructions 'No special instructions were received'
_oxdiff_exptl_absorpt_empirical_details
;
Empirical correction (ABSPACK) includes:
- Absorption correction using spherical harmonics
- Frame scaling
;
_oxdiff_exptl_absorpt_empirical_full_max 2.114
_oxdiff_exptl_absorpt_empirical_full_min 0.525

loop_
_space_group_symop_operation_xyz
'x, y, z'
'-x+1/2, -y, z+1/2'
'-x, y+1/2, -z+1/2'
'x+1/2, -y+1/2, -z'

loop_
_atom_site_label
_atom_site_type_symbol
_atom_site_fract_x
_atom_site_fract_y
_atom_site_fract_z
_atom_site_U_iso_or_equiv
_atom_site_adp_type
_atom_site_occupancy
_atom_site_site_symmetry_order
_atom_site_calc_flag
_atom_site_refinement_flags_posn
_atom_site_refinement_flags_adp
_atom_site_refinement_flags_occupancy
_atom_site_disorder_assembly
_atom_site_disorder_group
Br1 Br 0.13005(16) 0.81216(17) 0.29472(5) 0.0435(4) Uani 1 1 d . . . . .
O1 O 1.0745(11) 0.5704(13) 0.4540(4) 0.044(2) Uani 1 1 d . . . . .
O2 O 0.8374(10) 0.6527(11) 0.4830(3) 0.042(2) Uani 1 1 d . . . . .
O3 O 0.4791(13) 0.1409(11) 0.3636(6) 0.068(4) Uani 1 1 d . . . . .
O4 O 0.7264(10) 0.0721(10) 0.3384(4) 0.042(2) Uani 1 1 d . . . . .
N1 N 1.0406(10) 0.2114(12) 0.3838(4) 0.031(2) Uani 1 1 d . . . . .
N2 N 0.9274(12) 0.1558(13) 0.4515(4) 0.039(3) Uani 1 1 d . . . . .
C1 C 0.9106(12) 0.2492(14) 0.4120(4) 0.031(3) Uani 1 1 d . . . . .
C2 C 1.1293(19) 0.0908(14) 0.4056(5) 0.039(3) Uani 1 1 d . . . . .
H2 H 1.2216 0.0398 0.3924 0.047 Uiso 1 1 calc R U . . .
C3 C 1.0623(16) 0.0599(17) 0.4479(5) 0.041(3) Uani 1 1 d . . . . .
H3 H 1.0996 -0.0139 0.4713 0.049 Uiso 1 1 calc R U . . .
C4 C 1.0705(14) 0.2638(15) 0.3351(5) 0.037(3) Uani 1 1 d . . . . .
H4A H 1.1828 0.2410 0.3264 0.056 Uiso 1 1 calc R U . . .
H4B H 1.0510 0.3781 0.3328 0.056 Uiso 1 1 calc R U . . .
H4C H 0.9979 0.2079 0.3129 0.056 Uiso 1 1 calc R U . . .
C5 C 0.8220(17) 0.160(2) 0.4944(6) 0.062(5) Uani 1 1 d . . . . .
H5A H 0.8276 0.0576 0.5112 0.092 Uiso 1 1 calc R U . . .
H5B H 0.7104 0.1802 0.4844 0.092 Uiso 1 1 calc R U . . .
H5C H 0.8580 0.2441 0.5163 0.092 Uiso 1 1 calc R U . . .
C6 C 0.8411(16) 0.5614(14) 0.4025(5) 0.038(3) Uani 1 1 d . . . . .
H6A H 0.9132 0.5776 0.3744 0.045 Uiso 1 1 calc R U . . .
H6B H 0.7500 0.6369 0.3997 0.045 Uiso 1 1 calc R U . . .
C7 C 0.9310(15) 0.5936(15) 0.4473(5) 0.034(3) Uani 1 1 d . . . . .
C8 C 0.9128(15) 0.673(2) 0.5296(5) 0.051(4) Uani 1 1 d . . . . .
H8A H 1.0043 0.7457 0.5266 0.076 Uiso 1 1 calc R U . . .
H8B H 0.9514 0.5697 0.5413 0.076 Uiso 1 1 calc R U . . .
H8C H 0.8340 0.7159 0.5525 0.076 Uiso 1 1 calc R U . . .
C9 C 0.6780(13) 0.3427(13) 0.3491(4) 0.032(3) Uani 1 1 d . . . . .
H9 H 0.7608 0.3461 0.3228 0.038 Uiso 1 1 calc R U . . .
C10 C 0.6110(14) 0.1773(16) 0.3517(5) 0.040(3) Uani 1 1 d . . . . .
C11 C 0.675(2) -0.0927(17) 0.3406(10) 0.090(8) Uani 1 1 d . . . . .
H11A H 0.5789 -0.1071 0.3201 0.135 Uiso 1 1 calc R U . . .
H11B H 0.6480 -0.1205 0.3740 0.135 Uiso 1 1 calc R U . . .
H11C H 0.7618 -0.1613 0.3289 0.135 Uiso 1 1 calc R U . . .
C12 C 0.5466(14) 0.4633(15) 0.3373(5) 0.032(3) Uani 1 1 d . . . . .
C13 C 0.5419(13) 0.5339(14) 0.2921(5) 0.033(2) Uani 1 1 d . . . . .
H13 H 0.6238 0.5090 0.2693 0.039 Uiso 1 1 calc R U . . .
C14 C 0.4219(16) 0.6393(15) 0.2793(5) 0.040(3) Uani 1 1 d . . . . .
H14 H 0.4217 0.6892 0.2485 0.048 Uiso 1 1 calc R U . . .
C15 C 0.3033(15) 0.6697(15) 0.3125(4) 0.036(3) Uani 1 1 d . . . . .
C16 C 0.2986(15) 0.6071(17) 0.3578(5) 0.038(3) Uani 1 1 d . . . . .
H16 H 0.2153 0.6329 0.3801 0.046 Uiso 1 1 calc R U . . .
C17 C 0.4231(14) 0.5030(16) 0.3696(5) 0.036(3) Uani 1 1 d . . . . .
H17 H 0.4243 0.4571 0.4010 0.043 Uiso 1 1 calc R U . . .
B1 B 0.7707(16) 0.3780(17) 0.4018(5) 0.033(3) Uani 1 1 d . . . . .
H1 H 0.6884 0.3685 0.4281 0.040 Uiso 1 1 calc R U . . .

loop_
_atom_site_aniso_label
_atom_site_aniso_U_11
_atom_site_aniso_U_22
_atom_site_aniso_U_33
_atom_site_aniso_U_23
_atom_site_aniso_U_13
_atom_site_aniso_U_12
Br1 0.0348(6) 0.0461(7) 0.0495(7) 0.0031(7) 0.0030(6) 0.0109(6)
O1 0.029(5) 0.059(6) 0.045(5) -0.001(5) 0.000(4) 0.004(4)
O2 0.035(5) 0.049(5) 0.043(5) -0.011(4) 0.000(4) -0.001(4)
O3 0.035(6) 0.028(5) 0.139(12) 0.008(6) 0.017(6) -0.009(4)
O4 0.026(5) 0.026(4) 0.075(7) 0.005(4) -0.002(4) -0.006(4)
N1 0.016(4) 0.030(5) 0.046(6) 0.002(4) -0.001(4) 0.007(4)
N2 0.030(5) 0.049(7) 0.039(6) 0.011(5) 0.000(4) -0.006(5)
C1 0.012(5) 0.038(6) 0.043(6) 0.003(5) 0.000(4) 0.005(4)
C2 0.034(6) 0.036(6) 0.048(7) -0.002(5) 0.002(6) 0.006(6)
C3 0.024(6) 0.045(7) 0.053(8) 0.011(6) -0.003(6) 0.007(6)
C4 0.018(6) 0.043(7) 0.051(7) -0.001(6) 0.009(5) 0.015(5)
C5 0.044(9) 0.089(13) 0.051(8) 0.030(9) 0.013(6) 0.025(8)
C6 0.039(8) 0.033(6) 0.041(7) 0.000(5) -0.007(5) 0.006(5)
C7 0.033(7) 0.034(6) 0.036(6) 0.000(5) 0.003(5) -0.006(5)
C8 0.031(7) 0.077(10) 0.044(7) -0.015(8) 0.002(5) -0.014(7)
C9 0.023(6) 0.031(6) 0.041(6) 0.006(5) -0.003(4) -0.003(4)
C10 0.022(6) 0.038(6) 0.059(7) 0.004(6) 0.001(5) 0.002(6)
C11 0.045(10) 0.026(7) 0.20(3) 0.016(11) 0.009(12) 0.002(6)
C12 0.015(6) 0.042(7) 0.039(6) -0.005(5) 0.000(5) -0.003(5)
C13 0.015(5) 0.043(6) 0.040(6) -0.002(6) 0.003(5) -0.003(4)
C14 0.051(8) 0.034(6) 0.035(6) 0.003(5) -0.001(5) 0.010(6)
C15 0.044(7) 0.028(6) 0.035(6) -0.005(5) -0.005(5) 0.005(6)
C16 0.022(6) 0.055(8) 0.039(7) -0.005(6) 0.002(5) 0.001(6)
C17 0.019(6) 0.046(7) 0.044(7) 0.003(6) 0.008(5) 0.002(5)
B1 0.017(7) 0.041(7) 0.042(8) 0.007(6) 0.000(5) -0.002(5)

loop_
_atom_type_symbol
_atom_type_description
_atom_type_scat_dispersion_real
_atom_type_scat_dispersion_imag
_atom_type_scat_source
C C 0.0181 0.0091 'International Tables Vol C Tables 4.2.6.8 and 6.1.1.4'
H H 0.0000 0.0000 'International Tables Vol C Tables 4.2.6.8 and 6.1.1.4'
B B 0.0090 0.0039 'International Tables Vol C Tables 4.2.6.8 and 6.1.1.4'
Br Br -0.6763 1.2805 'International Tables Vol C Tables 4.2.6.8 and 6.1.1.4'
N N 0.0311 0.0180 'International Tables Vol C Tables 4.2.6.8 and 6.1.1.4'
O O 0.0492 0.0322 'International Tables Vol C Tables 4.2.6.8 and 6.1.1.4'

loop_
_exptl_crystal_face_index_h
_exptl_crystal_face_index_k
_exptl_crystal_face_index_l
_exptl_crystal_face_perp_dist
1 0 0 0.0858
0 0 -1 0.0229
0 0 1 0.0134
0 -1 -1 0.0266
0 1 1 0.0228
0 1 -2 0.0152
-2 -1 -2 0.0622
0 -1 2 0.0172

loop_
_geom_angle_atom_site_label_1
_geom_angle_atom_site_label_2
_geom_angle_atom_site_label_3
_geom_angle
_geom_angle_site_symmetry_1
_geom_angle_site_symmetry_3
_geom_angle_publ_flag
C7 O2 C8 116.6(10) . . ?
C10 O4 C11 114.0(11) . . ?
C1 N1 C2 109.8(10) . . ?
C1 N1 C4 126.7(9) . . ?
C2 N1 C4 122.6(10) . . ?
C1 N2 C3 111.5(10) . . ?
C1 N2 C5 125.1(11) . . ?
C3 N2 C5 123.3(11) . . ?
N1 C1 B1 128.5(11) . . ?
N2 C1 N1 104.1(9) . . ?
N2 C1 B1 127.5(11) . . ?
N1 C2 H2 126.1 . . ?
C3 C2 N1 107.8(12) . . ?
C3 C2 H2 126.1 . . ?
N2 C3 H3 126.6 . . ?
C2 C3 N2 106.7(12) . . ?
C2 C3 H3 126.6 . . ?
N1 C4 H4A 109.5 . . ?
N1 C4 H4B 109.5 . . ?
N1 C4 H4C 109.5 . . ?
H4A C4 H4B 109.5 . . ?
H4A C4 H4C 109.5 . . ?
H4B C4 H4C 109.5 . . ?
N2 C5 H5A 109.5 . . ?
N2 C5 H5B 109.5 . . ?
N2 C5 H5C 109.5 . . ?
H5A C5 H5B 109.5 . . ?
H5A C5 H5C 109.5 . . ?
H5B C5 H5C 109.5 . . ?
H6A C6 H6B 108.0 . . ?
C7 C6 H6A 109.4 . . ?
C7 C6 H6B 109.4 . . ?
C7 C6 B1 111.1(10) . . ?
B1 C6 H6A 109.4 . . ?
B1 C6 H6B 109.4 . . ?
O1 C7 O2 120.6(11) . . ?
O1 C7 C6 126.2(12) . . ?
O2 C7 C6 113.2(11) . . ?
O2 C8 H8A 109.5 . . ?
O2 C8 H8B 109.5 . . ?
O2 C8 H8C 109.5 . . ?
H8A C8 H8B 109.5 . . ?
H8A C8 H8C 109.5 . . ?
H8B C8 H8C 109.5 . . ?
C10 C9 H9 108.3 . . ?
C10 C9 C12 111.6(9) . . ?
C10 C9 B1 107.0(10) . . ?
C12 C9 H9 108.3 . . ?
C12 C9 B1 113.3(10) . . ?
B1 C9 H9 108.3 . . ?
O3 C10 O4 123.8(13) . . ?
O3 C10 C9 126.6(12) . . ?
O4 C10 C9 109.6(10) . . ?
O4 C11 H11A 109.5 . . ?
O4 C11 H11B 109.5 . . ?
O4 C11 H11C 109.5 . . ?
H11A C11 H11B 109.5 . . ?
H11A C11 H11C 109.5 . . ?
H11B C11 H11C 109.5 . . ?
C13 C12 C9 120.1(11) . . ?
C13 C12 C17 117.0(11) . . ?
C17 C12 C9 122.9(12) . . ?
C12 C13 H13 119.0 . . ?
C14 C13 C12 122.0(12) . . ?
C14 C13 H13 119.0 . . ?
C13 C14 H14 121.1 . . ?
C15 C14 C13 117.7(12) . . ?
C15 C14 H14 121.1 . . ?
C14 C15 Br1 118.6(9) . . ?
C16 C15 Br1 117.0(10) . . ?
C16 C15 C14 124.4(12) . . ?
C15 C16 H16 122.0 . . ?
C15 C16 C17 116.1(12) . . ?
C17 C16 H16 122.0 . . ?
C12 C17 H17 118.6 . . ?
C16 C17 C12 122.7(13) . . ?
C16 C17 H17 118.6 . . ?
C1 B1 C6 112.1(10) . . ?
C1 B1 C9 111.2(11) . . ?
C1 B1 H1 107.9 . . ?
C6 B1 C9 109.8(10) . . ?
C6 B1 H1 107.9 . . ?
C9 B1 H1 107.9 . . ?

loop_
_geom_bond_atom_site_label_1
_geom_bond_atom_site_label_2
_geom_bond_distance
_geom_bond_site_symmetry_2
_geom_bond_publ_flag
Br1 C15 1.935(12) . ?
O1 C7 1.218(15) . ?
O2 C7 1.349(15) . ?
O2 C8 1.443(16) . ?
O3 C10 1.181(16) . ?
O4 C10 1.355(15) . ?
O4 C11 1.456(17) . ?
N1 C1 1.367(14) . ?
N1 C2 1.392(16) . ?
N1 C4 1.441(16) . ?
N2 C1 1.354(15) . ?
N2 C3 1.383(17) . ?
N2 C5 1.475(17) . ?
C1 B1 1.613(17) . ?
C2 H2 0.9500 . ?
C2 C3 1.32(2) . ?
C3 H3 0.9500 . ?
C4 H4A 0.9800 . ?
C4 H4B 0.9800 . ?
C4 H4C 0.9800 . ?
C5 H5A 0.9800 . ?
C5 H5B 0.9800 . ?
C5 H5C 0.9800 . ?
C6 H6A 0.9900 . ?
C6 H6B 0.9900 . ?
C6 C7 1.472(17) . ?
C6 B1 1.654(19) . ?
C8 H8A 0.9800 . ?
C8 H8B 0.9800 . ?
C8 H8C 0.9800 . ?
C9 H9 1.0000 . ?
C9 C10 1.504(17) . ?
C9 C12 1.524(16) . ?
C9 B1 1.675(19) . ?
C11 H11A 0.9800 . ?
C11 H11B 0.9800 . ?
C11 H11C 0.9800 . ?
C12 C13 1.384(19) . ?
C12 C17 1.400(17) . ?
C13 H13 0.9500 . ?
C13 C14 1.380(17) . ?
C14 H14 0.9500 . ?
C14 C15 1.368(17) . ?
C15 C16 1.362(18) . ?
C16 H16 0.9500 . ?
C16 C17 1.393(18) . ?
C17 H17 0.9500 . ?
B1 H1 1.0000 . ?

loop_
_geom_torsion_atom_site_label_1
_geom_torsion_atom_site_label_2
_geom_torsion_atom_site_label_3
_geom_torsion_atom_site_label_4
_geom_torsion
_geom_torsion_site_symmetry_1
_geom_torsion_site_symmetry_2
_geom_torsion_site_symmetry_3
_geom_torsion_site_symmetry_4
_geom_torsion_publ_flag
Br1 C15 C16 C17 179.1(9) . . . . ?
N1 C1 B1 C6 -66.8(17) . . . . ?
N1 C1 B1 C9 56.5(16) . . . . ?
N1 C2 C3 N2 2.8(16) . . . . ?
N2 C1 B1 C6 111.6(14) . . . . ?
N2 C1 B1 C9 -125.1(13) . . . . ?
C1 N1 C2 C3 -3.6(15) . . . . ?
C1 N2 C3 C2 -1.2(16) . . . . ?
C2 N1 C1 N2 2.8(13) . . . . ?
C2 N1 C1 B1 -178.5(12) . . . . ?
C3 N2 C1 N1 -1.0(14) . . . . ?
C3 N2 C1 B1 -179.8(12) . . . . ?
C4 N1 C1 N2 172.2(11) . . . . ?
C4 N1 C1 B1 -9(2) . . . . ?
C4 N1 C2 C3 -173.6(12) . . . . ?
C5 N2 C1 N1 175.8(13) . . . . ?
C5 N2 C1 B1 -3(2) . . . . ?
C5 N2 C3 C2 -178.0(14) . . . . ?
C7 C6 B1 C1 -52.8(15) . . . . ?
C7 C6 B1 C9 -177.0(10) . . . . ?
C8 O2 C7 O1 -5.3(18) . . . . ?
C8 O2 C7 C6 174.0(12) . . . . ?
C9 C12 C13 C14 177.7(11) . . . . ?
C9 C12 C17 C16 -176.6(12) . . . . ?
C10 C9 C12 C13 -108.0(13) . . . . ?
C10 C9 C12 C17 69.2(15) . . . . ?
C10 C9 B1 C1 57.8(12) . . . . ?
C10 C9 B1 C6 -177.6(10) . . . . ?
C11 O4 C10 O3 -1(2) . . . . ?
C11 O4 C10 C9 179.0(15) . . . . ?
C12 C9 C10 O3 -30(2) . . . . ?
C12 C9 C10 O4 149.9(11) . . . . ?
C12 C9 B1 C1 -178.9(10) . . . . ?
C12 C9 B1 C6 -54.3(13) . . . . ?
C12 C13 C14 C15 -1.7(19) . . . . ?
C13 C12 C17 C16 0.7(19) . . . . ?
C13 C14 C15 Br1 -178.2(9) . . . . ?
C13 C14 C15 C16 2(2) . . . . ?
C14 C15 C16 C17 -1(2) . . . . ?
C15 C16 C17 C12 0(2) . . . . ?
C17 C12 C13 C14 0.3(18) . . . . ?
B1 C6 C7 O1 88.6(16) . . . . ?
B1 C6 C7 O2 -90.7(13) . . . . ?
B1 C9 C10 O3 94.1(16) . . . . ?
B1 C9 C10 O4 -85.7(12) . . . . ?
B1 C9 C12 C13 131.2(12) . . . . ?
B1 C9 C12 C17 -51.6(15) . . . . ?

loop_
_exptl_oxdiff_crystal_face_indexfrac_h
_exptl_oxdiff_crystal_face_indexfrac_k
_exptl_oxdiff_crystal_face_indexfrac_l
_exptl_oxdiff_crystal_face_x
_exptl_oxdiff_crystal_face_y
_exptl_oxdiff_crystal_face_z
1.0002 -0.0008 -0.0033 0.0146 0.0064 -0.1854
0.0002 0.0003 -1.0000 -0.0456 -0.0316 -0.0048
-0.0002 -0.0003 1.0000 0.0456 0.0316 0.0048
0.0007 -0.9995 -0.9971 0.0582 -0.1816 -0.0021
-0.0007 0.9995 0.9971 -0.0582 0.1816 0.0021
-0.0001 1.0003 -2.0029 -0.1951 0.0869 -0.0123
-1.9996 -0.9976 -1.9904 -0.0166 -0.2260 0.3640
0.0001 -1.0003 2.0029 0.1951 -0.0869 0.0123
